data_2006741
loop_
_publ_author_name
'P. Karthe'
'N. Gautham'
'Anil Kumar'
'S.B. Katti'

_publ_section_title
;
 \b-<small>D</small>-3'-Deoxyadenosine (Cordycepin)
;
_journal_issue 11
_journal_name_full 'Acta Crystallographica Section C'
_journal_page_first 1694
_journal_page_last 1696
_journal_paper_doi 10.1107/S0108270197007361
_journal_volume 53
_journal_year 1997
_chemical_formula_sum 'C10 H13 N5 O3'
_chemical_formula_weight 251.25
_chemical_name_systematic
;
 ?
;
_space_group_IT_number 18
_symmetry_cell_setting orthorhombic
_symmetry_space_group_name_Hall 'P 2 2ab'
_symmetry_space_group_name_H-M 'P 21 21 2'
_audit_creation_method SHELXL
_cell_angle_alpha 90.00
_cell_angle_beta 90.00
_cell_angle_gamma 90.00
_cell_formula_units_Z 4
_cell_length_a 10.231(4)
_cell_length_b 22.752(7)
_cell_length_c 4.817(2)
_cell_measurement_reflns_used 21
_cell_measurement_temperature 293(2)
_cell_measurement_theta_max 12
_cell_measurement_theta_min 6
_cell_volume 1121.3(7)
_computing_cell_refinement 'CAD4 Software'
_computing_data_collection 'CAD4 Software (Enraf-Nonius, 1989)'
_computing_data_reduction 'SDP (Frenz, 1978)'
_computing_molecular_graphics 'ORTEP92 (Vickovi\'c, 1994)'
_computing_publication_material SHELXL93
_computing_structure_refinement 'SHELXL93 (Sheldrick, 1993)'
_computing_structure_solution 'SHELXS86 (Sheldrick, 1990)'
_diffrn_ambient_temperature 293(2)
_diffrn_measurement_device 'Enraf Nonius CAD4 diffractometer'
_diffrn_measurement_method \w/2\q
_diffrn_radiation_monochromator graphite
_diffrn_radiation_source 'fine-focus sealed tube'
_diffrn_radiation_type MoK\a
_diffrn_radiation_wavelength 0.7107
_diffrn_reflns_av_R_equivalents 0.0000
_diffrn_reflns_av_sigmaI/netI 0.1105
_diffrn_reflns_limit_h_max 12
_diffrn_reflns_limit_h_min 0
_diffrn_reflns_limit_k_max 26
_diffrn_reflns_limit_k_min 0
_diffrn_reflns_limit_l_max 5
_diffrn_reflns_limit_l_min 0
_diffrn_reflns_number 1194
_diffrn_reflns_theta_max 25.00
_diffrn_reflns_theta_min 1.79
_diffrn_standards_decay_% ' <3'
_diffrn_standards_interval_count 100
_diffrn_standards_number 3
_exptl_absorpt_coefficient_mu 0.114
_exptl_absorpt_correction_type none
_exptl_crystal_colour Colourless
_exptl_crystal_density_diffrn 1.488
_exptl_crystal_density_meas 1.495
_exptl_crystal_density_method flotation
_exptl_crystal_description 'Thin plates'
_exptl_crystal_F_000 528
_exptl_crystal_size_max 0.3
_exptl_crystal_size_mid 0.1
_exptl_crystal_size_min 0.05
_refine_diff_density_max 0.264
_refine_diff_density_min -0.238
_refine_ls_abs_structure_details 'Flack (1983)'
_refine_ls_abs_structure_Flack 0.00
_refine_ls_extinction_coef 0.007(2)
_refine_ls_extinction_method SHELXL
_refine_ls_goodness_of_fit_all 0.844
_refine_ls_goodness_of_fit_obs 0.841
_refine_ls_hydrogen_treatment noref
_refine_ls_matrix_type fullcycle
_refine_ls_number_parameters 216
_refine_ls_number_reflns 1193
_refine_ls_number_restraints 0
_refine_ls_restrained_S_all 0.850
_refine_ls_restrained_S_obs 0.841
_refine_ls_R_factor_all 0.1311
_refine_ls_R_factor_obs .0539
_refine_ls_shift/esd_max 0.006
_refine_ls_shift/esd_mean 0.001
_refine_ls_structure_factor_coef Fsqd
_refine_ls_weighting_details 'w = 1/[\s^2^(Fo^2^)+4.6216P] where P=(Fo^2^+2Fc^2^)/3'
_refine_ls_weighting_scheme calc
_refine_ls_wR_factor_all 0.1281
_refine_ls_wR_factor_obs .0910
_reflns_number_observed 715
_reflns_number_total 1194
_reflns_observed_criterion >2sigma(I)
_cod_data_source_file vj1055.cif
_cod_data_source_block I
_cod_depositor_comments
;
The following automatic conversions were performed:
'_symmetry_cell_setting' value 'Orthorhombic' changed to 'orthorhombic'
according to '/home/saulius/struct/CIF-dictionaries/cif_core.dic'
dictionary named 'cif_core.dic' version 2.4.1 from 2010-06-29.

Automatic conversion script
Id: cif_fix_enum 1527 2010-12-29 10:47:43Z saulius 

The following automatic conversions were performed:

'_refine_ls_weighting_scheme' value 'calc w =
1/[\s^2^(Fo^2^)+4.6216P] where P=(Fo^2^+2Fc^2^)/3' was changed to
'calc'. New tag '_refine_ls_weighting_details' was created. The value
of the new tag was set to 'w = 1/[\s^2^(Fo^2^)+4.6216P] where
P=(Fo^2^+2Fc^2^)/3'.

Automatic conversion script
Id: cif_fix_values 3143 2015-03-26 13:38:13Z robertas 
;
_cod_database_code 2006741

loop_
_symmetry_equiv_pos_as_xyz
'x, y, z'
'-x, -y, z'
'x+1/2, -y+1/2, -z'
'-x+1/2, y+1/2, -z'

loop_
_atom_site_aniso_label
_atom_site_aniso_U_11
_atom_site_aniso_U_22
_atom_site_aniso_U_33
_atom_site_aniso_U_12
_atom_site_aniso_U_13
_atom_site_aniso_U_23
N1 .029(3) .041(4) .039(4) .006(3) .010(4) .008(4)
C2 .026(4) .037(4) .054(6) .005(3) .004(4) .012(5)
N3 .029(3) .034(3) .039(4) .005(3) .000(4) .012(3)
C4 .026(3) .026(3) .030(4) -.002(3) .001(4) -.002(4)
C5 .024(4) .027(3) .028(4) -.002(3) -.007(4) .002(4)
C6 .030(4) .029(4) .026(4) -.005(3) -.003(4) -.001(4)
N6 .037(3) .038(4) .042(4) .000(3) .007(4) .011(4)
N7 .033(3) .035(3) .038(4) .003(3) .008(4) .014(4)
C8 .034(4) .036(4) .043(5) .010(3) .010(5) .005(5)
N9 .025(3) .031(3) .026(4) .000(3) .007(3) .003(3)
C1' .029(4) .026(3) .027(4) -.001(3) .008(4) .005(4)
C2' .052(5) .028(4) .033(5) .005(3) .014(5) -.001(4)
O2' .080(4) .027(3) .048(3) .004(3) .021(4) .004(3)
C3' .045(5) .048(5) .031(5) -.010(4) .003(5) .002(4)
C4' .032(4) .039(4) .026(4) -.004(3) .008(4) .005(4)
O4' .031(2) .035(3) .026(3) -.004(2) .004(3) -.002(2)
C5' .032(4) .058(5) .041(5) -.001(4) .002(5) .011(5)
O5' .027(3) .055(3) .054(4) .009(3) .015(3) .002(3)

loop_
_atom_site_label
_atom_site_fract_x
_atom_site_fract_y
_atom_site_fract_z
_atom_site_U_iso_or_equiv
_atom_site_thermal_displace_type
_atom_site_calc_flag
_atom_site_refinement_flags
_atom_site_occupancy
_atom_site_disorder_group
_atom_site_type_symbol
HC2 .2255 .9210 1.1430 .040 Uiso d . 1 . H
HN61 .4229 .7309 1.5357 .040 Uiso d . 1 . H
HN62 .2666 .7558 1.6049 .040 Uiso d . 1 . H
HC8 .7599 .7989 .8923 .040 Uiso d . 1 . H
HC1' .5776 .9156 .5361 .030 Uiso d . 1 . H
HC2' .6283 .9715 .9979 .040 Uiso d . 1 . H
HO2' .7106 1.0385 .7304 .050 Uiso d . 1 . H
HC31 .8953 .9859 .9228 .040 Uiso d . 1 . H
HC32 .8422 .9232 1.0649 .040 Uiso d . 1 . H
HC4' .9159 .9426 .5137 .030 Uiso d . 1 . H
HC51 .9636 .8442 .8500 .040 Uiso d . 1 . H
HC52 1.0781 .9002 .7203 .040 Uiso d . 1 . H
HO5' 1.1124 .8402 .4021 .050 Uiso d . 1 . H
N1 .2843(5) .8454(3) 1.3446(14) .036(2) Uani d . 1 . N
C2 .3013(7) .8903(3) 1.1721(19) .039(2) Uani d . 1 . C
N3 .4007(5) .9027(2) 1.0056(14) .034(2) Uani d . 1 . N
C4 .4947(6) .8615(3) 1.0294(15) .027(2) Uani d . 1 . C
C5 .4920(6) .8128(3) 1.1968(15) .026(2) Uani d . 1 . C
C6 .3810(7) .8046(3) 1.3612(16) .028(2) Uani d . 1 . C
N6 .3633(6) .7597(2) 1.5368(15) .039(2) Uani d . 1 . N
N7 .6063(6) .7803(2) 1.1629(14) .035(2) Uani d . 1 . N
C8 .6726(7) .8101(3) .9779(17) .038(2) Uani d . 1 . C
N9 .6104(5) .8597(2) .8861(12) .0273(14) Uani d . 1 . N
C1' .6567(6) .9052(3) .6917(16) .027(2) Uani d . 1 . C
C2' .6962(8) .9607(3) .8453(17) .038(2) Uani d . 1 . C
O2' .6874(5) 1.0079(2) .6516(11) .052(2) Uani d . 1 . O
C3' .8390(8) .9478(3) .9192(17) .041(2) Uani d . 1 . C
C4' .8839(7) .9162(3) .6570(17) .032(2) Uani d . 1 . C
O4' .7705(4) .8840(2) .5603(10) .0306(12) Uani d . 1 . O
C5' .9962(8) .8741(3) .6954(18) .044(2) Uani d . 1 . C
O5' 1.0211(5) .8445(2) .4390(12) .045(2) Uani d . 1 . O

loop_
_atom_type_symbol
_atom_type_description
_atom_type_scat_dispersion_real
_atom_type_scat_dispersion_imag
_atom_type_scat_source
C C 0.0033 0.0016 'International Tables Vol C Tables 4.2.6.8 and 6.1.1.4'
H H 0.0000 0.0000 'International Tables Vol C Tables 4.2.6.8 and 6.1.1.4'
N N 0.0061 0.0033 'International Tables Vol C Tables 4.2.6.8 and 6.1.1.4'
O O 0.0106 0.0060 'International Tables Vol C Tables 4.2.6.8 and 6.1.1.4'

loop_
_geom_angle_atom_site_label_1
_geom_angle_atom_site_label_2
_geom_angle_atom_site_label_3
_geom_angle
C2 N1 C6 117.8(6)
N3 C2 N1 130.0(6)
N3 C2 HC2 110.1(7)
N1 C2 HC2 119.8(7)
C2 N3 C4 110.4(6)
N3 C4 C5 126.7(7)
N3 C4 N9 126.4(6)
C5 C4 N9 106.9(6)
C4 C5 N7 110.1(6)
C4 C5 C6 117.3(6)
N7 C5 C6 132.6(6)
N6 C6 N1 117.4(6)
N6 C6 C5 124.8(6)
N1 C6 C5 117.8(6)
C6 N6 HN61 117.5(6)
C6 N6 HN62 113.0(6)
HN61 N6 HN62 125.8(6)
C8 N7 C5 103.8(6)
N7 C8 N9 114.0(6)
N7 C8 HC8 127.1(7)
N9 C8 HC8 118.9(7)
C8 N9 C4 105.2(5)
C8 N9 C1' 129.4(6)
C4 N9 C1' 125.3(6)
O4' C1' N9 108.1(5)
O4' C1' C2' 106.5(5)
N9 C1' C2' 111.0(6)
O4' C1' HC1' 111.5(6)
N9 C1' HC1' 109.8(5)
C2' C1' HC1' 109.9(6)
O2' C2' C3' 110.9(6)
O2' C2' C1' 106.9(6)
C3' C2' C1' 102.0(6)
O2' C2' HC2' 103.9(6)
C3' C2' HC2' 121.2(8)
C1' C2' HC2' 111.4(6)
C2' O2' HO2' 108.4(6)
C2' C3' C4' 100.7(7)
C2' C3' HC31 111.8(7)
C4' C3' HC31 103.9(7)
C2' C3' HC32 109.6(7)
C4' C3' HC32 110.2(7)
HC31 C3' HC32 119.0(8)
O4' C4' C5' 109.1(6)
O4' C4' C3' 105.3(6)
C5' C4' C3' 115.3(7)
O4' C4' HC4' 110.7(7)
C5' C4' HC4' 102.9(6)
C3' C4' HC4' 113.6(6)
C1' O4' C4' 110.1(5)
O5' C5' C4' 109.2(7)
O5' C5' HC51 111.0(7)
C4' C5' HC51 104.7(7)
O5' C5' HC52 103.1(7)
C4' C5' HC52 105.5(6)
HC51 C5' HC52 122.7(8)
C5' O5' HO5' 112.5(6)

loop_
_geom_bond_atom_site_label_1
_geom_bond_atom_site_label_2
_geom_bond_site_symmetry_2
_geom_bond_distance
_geom_bond_publ_flag
N1 C2 . 1.328(9) ?
N1 C6 . 1.360(8) ?
C2 N3 . 1.325(9) ?
N3 C4 . 1.348(8) ?
C4 C5 . 1.370(9) ?
C4 N9 . 1.370(8) ?
C5 N7 . 1.394(8) ?
C5 C6 . 1.397(10) ?
C6 N6 . 1.338(9) ?
N7 C8 . 1.309(9) ?
C8 N9 . 1.371(8) ?
N9 C1' . 1.473(8) ?
C1' O4' . 1.410(8) ?
C1' C2' . 1.518(9) ?
C2' O2' . 1.426(8) ?
C2' C3' . 1.532(11) ?
C3' C4' . 1.524(11) ?
C4' O4' . 1.450(8) ?
C4' C5' . 1.507(10) ?
C5' O5' . 1.430(9) ?

loop_
_geom_torsion_atom_site_label_1
_geom_torsion_atom_site_label_2
_geom_torsion_atom_site_label_3
_geom_torsion_atom_site_label_4
_geom_torsion
_geom_torsion_publ_flag
C6 N1 C2 N3 0.1(13) ?
N1 C2 N3 C4 -0.5(12) ?
C2 N3 C4 C5 0.6(11) ?
C2 N3 C4 N9 179.1(7) ?
N3 C4 C5 N7 179.4(7) ?
N9 C4 C5 N7 0.6(8) ?
N3 C4 C5 C6 -0.2(11) ?
N9 C4 C5 C6 -179.0(6) ?
C2 N1 C6 N6 179.6(6) ?
C2 N1 C6 C5 0.4(11) ?
C4 C5 C6 N6 -179.5(7) ?
N7 C5 C6 N6 1.0(13) ?
C4 C5 C6 N1 -0.3(10) ?
N7 C5 C6 N1 -179.8(7) ?
C4 C5 N7 C8 -0.2(8) ?
C6 C5 N7 C8 179.2(8) ?
C5 N7 C8 N9 -0.3(9) ?
N7 C8 N9 C4 0.6(9) ?
N7 C8 N9 C1' 176.6(7) ?
N3 C4 N9 C8 -179.5(7) ?
C5 C4 N9 C8 -0.7(7) ?
N3 C4 N9 C1' 4.2(11) ?
C5 C4 N9 C1' -176.9(6) ?
C8 N9 C1' O4' 12.2(10) ?
C4 N9 C1' O4' -172.5(6) ?
C8 N9 C1' C2' -104.2(8) ?
C4 N9 C1' C2' 71.1(8) ?
O4' C1' C2' O2' 85.9(7) ?
N9 C1' C2' O2' -156.7(5) ?
O4' C1' C2' C3' -30.6(7) yes
N9 C1' C2' C3' 86.9(7) ?
O2' C2' C3' C4' -75.2(7) ?
C1' C2' C3' C4' 38.3(7) yes
C2' C3' C4' O4' -33.6(7) yes
C2' C3' C4' C5' -153.9(6) ?
N9 C1' O4' C4' -109.8(6) ?
C2' C1' O4' C4' 9.6(7) yes
C5' C4' O4' C1' 139.9(6) ?
C3' C4' O4' C1' 15.7(7) yes
O4' C4' C5' O5' 57.3(8) ?
C3' C4' C5' O5' 175.5(6) ?

loop_
_cod_related_entry_id
_cod_related_entry_database
_cod_related_entry_code
1 ChemSpider 6064
